data_7237562
loop_
_publ_author_name
'Russell, Steven M.'
'Brewer, Anthony M.'
'Stoltzfus, Dani M.'
'Saghaei, Jaber'
'Burn, Paul L.'

_publ_section_title
;
 Organic light-emitting diodes comprising highly luminescent red-emitting
 dendrimers with carbazole-based dendrons
;
_journal_issue 16
_journal_name_full 'Journal of Materials Chemistry C'
_journal_page_first 4681
_journal_paper_doi 10.1039/C8TC05703F
_journal_volume 7
_journal_year 2019
_chemical_formula_moiety 'C57 H33 Br3 Ir1 N3 S3, 0.17(O1)'
_chemical_formula_sum 'C57 H33 Br3 Ir N3 O0.17 S3'
_chemical_formula_weight 1290.65
_chemical_name_common 'Tris[2-(4-(4-bromophenyl)-2-quinolinyl)-3-thienyl-]iridium (III)'
_chemical_name_systematic 'Tris[2-(4-(4-bromophenyl)-2-quinolinyl)-3-thienyl-]iridium (III)'
_space_group_crystal_system trigonal
_space_group_IT_number 165
_space_group_name_Hall '-P 3 2"c'
_space_group_name_H-M_alt 'P -3 c 1'
_atom_sites_solution_hydrogens geom
_atom_sites_solution_primary dual
_audit_creation_date 2016-12-28
_audit_creation_method
;
Olex2 1.2
(compiled 2016.11.30 svn.r3356 for OlexSys, GUI svn.r5269)
;
_audit_update_record
;
2018-11-13 deposited with the CCDC.	2019-03-28 downloaded from the CCDC.
;
_cell_angle_alpha 90
_cell_angle_beta 90
_cell_angle_gamma 120
_cell_formula_units_Z 4
_cell_length_a 17.712(3)
_cell_length_b 17.712(3)
_cell_length_c 17.804(4)
_cell_measurement_reflns_used 67451
_cell_measurement_temperature 100(2)
_cell_measurement_theta_max 26.372
_cell_measurement_theta_min 1.328
_cell_volume 4837.1(16)
_computing_cell_refinement 'XDS (Kabsch, 1993)'
_computing_data_collection 'BluIce (McPhillips, 2002)'
_computing_data_reduction 'XDS (Kabsch, 1993)'
_computing_molecular_graphics 'Olex2 (Dolomanov et al., 2009)'
_computing_publication_material 'Olex2 (Dolomanov et al., 2009)'
_computing_structure_refinement 'ShelXL (Sheldrick, 2015)'
_computing_structure_solution 'ShelXT (Sheldrick, 2015)'
_diffrn_ambient_temperature 100(2)
_diffrn_measured_fraction_theta_full 0.999
_diffrn_measured_fraction_theta_max 0.999
_diffrn_measurement_device_type 'ADSC Quantum 210r'
_diffrn_measurement_method 'Phi Scan'
_diffrn_radiation_monochromator 'Silicon Double Crystal'
_diffrn_radiation_type synchrotron
_diffrn_radiation_wavelength 0.7108
_diffrn_reflns_av_R_equivalents 0.0797
_diffrn_reflns_av_unetI/netI 0.0213
_diffrn_reflns_Laue_measured_fraction_full 0.999
_diffrn_reflns_Laue_measured_fraction_max 0.999
_diffrn_reflns_limit_h_max 22
_diffrn_reflns_limit_h_min -21
_diffrn_reflns_limit_k_max 22
_diffrn_reflns_limit_k_min -22
_diffrn_reflns_limit_l_max 22
_diffrn_reflns_limit_l_min -22
_diffrn_reflns_number 67451
_diffrn_reflns_point_group_measured_fraction_full 0.999
_diffrn_reflns_point_group_measured_fraction_max 0.999
_diffrn_reflns_theta_full 25.244
_diffrn_reflns_theta_max 26.372
_diffrn_reflns_theta_min 1.328
_diffrn_source Synchrotron
_diffrn_standards_number 0
_exptl_absorpt_coefficient_mu 5.411
_exptl_absorpt_correction_type multi-scan
_exptl_absorpt_process_details 'XDS (Kabsch, 1993)'
_exptl_crystal_colour 'clear dark red'
_exptl_crystal_colour_lustre clear
_exptl_crystal_colour_modifier dark
_exptl_crystal_colour_primary red
_exptl_crystal_density_diffrn 1.772
_exptl_crystal_description prism
_exptl_crystal_F_000 2509
_exptl_crystal_preparation Cyclometallation
_exptl_crystal_recrystallization_method
'XRD quality crystals were grown from a solution of iridium (III) complex in dimethylsulfoxide and dichloromethane through evaporation. Hexagonal Prism form.'
_exptl_crystal_size_max 0.03
_exptl_crystal_size_mid 0.03
_exptl_crystal_size_min 0.01
_refine_diff_density_max 1.669
_refine_diff_density_min -1.227
_refine_diff_density_rms 0.143
_refine_ls_extinction_coef 0.0015(2)
_refine_ls_extinction_expression Fc^*^=kFc[1+0.001xFc^2^\l^3^/sin(2\q)]^-1/4^
_refine_ls_extinction_method 'SHELXL-2016/6 (Sheldrick 2016)'
_refine_ls_goodness_of_fit_ref 1.042
_refine_ls_hydrogen_treatment constr
_refine_ls_matrix_type full
_refine_ls_number_parameters 205
_refine_ls_number_reflns 3313
_refine_ls_number_restraints 0
_refine_ls_restrained_S_all 1.042
_refine_ls_R_factor_all 0.0595
_refine_ls_R_factor_gt 0.0468
_refine_ls_shift/su_max 0.001
_refine_ls_shift/su_mean 0.000
_refine_ls_structure_factor_coef Fsqd
_refine_ls_weighting_details 'w=1/[\s^2^(Fo^2^)+(0.0738P)^2^+18.1691P] where P=(Fo^2^+2Fc^2^)/3'
_refine_ls_weighting_scheme calc
_refine_ls_wR_factor_gt 0.1277
_refine_ls_wR_factor_ref 0.1371
_reflns_Friedel_coverage 0.000
_reflns_number_gt 2655
_reflns_number_total 3313
_reflns_threshold_expression 'I > 2\s(I)'
_cod_data_source_file c8tc05703f2.cif
_cod_data_source_block pbar3c1
_cod_depositor_comments
;
The following automatic conversions were performed:

data item '_exptl_absorpt_correction_type' value 'Multi-Scan' was
changed to 'multi-scan' in accordance with the
/home/saulius/struct/COD-crude-data/automatic-downloads/DataCite-retrospective/RSC/depositions/lib/dictionaries/cif_core.dic
dictionary named 'cif_core.dic' version 2.4.2 last updated on
2011-04-26.

Automatic conversion script
Id: cif_fix_values 6909 2019-04-08 15:41:33Z antanas 
;
_cod_original_cell_volume 4837.1(17)
_cod_database_code 7237562
_shelx_space_group_comment
;
The symmetry employed for this shelxl refinement is uniquely defined
by the following loop, which should always be used as a source of
symmetry information in preference to the above space-group names.
They are only intended as comments.
;
_olex2_refinement_description
;
1. Fixed Uiso
 At 1.2 times of:
  All C(H) groups
2. Others
 Fixed Sof: O1(0.05556)
3.a Aromatic/amide H refined with riding coordinates:
 C15(H15), C2(H2), C18(H18), C9(H9), C6(H6), C16(H16), C17(H17), C10(H10),
 C3(H3), C13(H13), C12(H12)
;
_shelx_shelxl_version_number 2016/6
_olex2_exptl_crystal_mounting_method 'In oil on hoop.'
_olex2_submission_special_instructions 'No special instructions were received'

loop_
_space_group_symop_operation_xyz
'x, y, z'
'-y, x-y, z'
'-x+y, -x, z'
'y, x, -z+1/2'
'x-y, -y, -z+1/2'
'-x, -x+y, -z+1/2'
'-x, -y, -z'
'y, -x+y, -z'
'x-y, x, -z'
'-y, -x, z-1/2'
'-x+y, y, z-1/2'
'x, x-y, z-1/2'

loop_
_atom_site_label
_atom_site_type_symbol
_atom_site_fract_x
_atom_site_fract_y
_atom_site_fract_z
_atom_site_U_iso_or_equiv
_atom_site_adp_type
_atom_site_occupancy
_atom_site_site_symmetry_order
_atom_site_calc_flag
_atom_site_refinement_flags_posn
_atom_site_refinement_flags_adp
_atom_site_refinement_flags_occupancy
Ir1 Ir 0.333333 0.666667 0.55856(2) 0.04228(18) Uani 1 3 d S T P
Br1 Br 0.97671(5) 0.76179(6) 0.36003(5) 0.0713(3) Uani 1 1 d . . .
S003 S 0.47063(11) 0.53546(11) 0.65972(11) 0.0547(4) Uani 1 1 d . . .
N1 N 0.4581(3) 0.6921(3) 0.5043(3) 0.0451(12) Uani 1 1 d . . .
C1 C 0.3661(4) 0.5934(4) 0.6203(4) 0.0436(13) Uani 1 1 d . . .
C7 C 0.6208(4) 0.7108(4) 0.4580(4) 0.0474(14) Uani 1 1 d . . .
C19 C 0.5031(4) 0.7444(4) 0.4434(4) 0.0465(14) Uani 1 1 d . . .
C14 C 0.5835(4) 0.7549(4) 0.4182(4) 0.0455(14) Uani 1 1 d . . .
C15 C 0.6220(5) 0.8051(4) 0.3526(4) 0.0539(16) Uani 1 1 d . . .
H15 H 0.674476 0.810110 0.333696 0.065 Uiso 1 1 calc R . .
C2 C 0.3297(5) 0.5408(4) 0.6856(4) 0.0529(16) Uani 1 1 d . . .
H2 H 0.277579 0.531787 0.708844 0.063 Uiso 1 1 calc R . .
C4 C 0.4434(4) 0.5970(4) 0.6010(4) 0.0468(14) Uani 1 1 d . . .
C5 C 0.4936(4) 0.6493(4) 0.5389(4) 0.0441(14) Uani 1 1 d . . .
C18 C 0.4669(4) 0.7876(4) 0.4042(4) 0.0525(16) Uani 1 1 d . . .
H18 H 0.412937 0.781029 0.420581 0.063 Uiso 1 1 calc R . .
C9 C 0.7191(4) 0.6525(4) 0.4244(4) 0.0538(16) Uani 1 1 d . . .
H9 H 0.671537 0.595224 0.431923 0.065 Uiso 1 1 calc R . .
C6 C 0.5749(4) 0.6581(4) 0.5161(4) 0.0499(15) Uani 1 1 d . . .
H6 H 0.597197 0.626590 0.542015 0.060 Uiso 1 1 calc R . .
C16 C 0.5852(4) 0.8464(4) 0.3162(4) 0.0555(17) Uani 1 1 d . . .
H16 H 0.612041 0.880292 0.272620 0.067 Uiso 1 1 calc R . .
C17 C 0.5071(5) 0.8383(5) 0.3435(4) 0.0566(17) Uani 1 1 d . . .
H17 H 0.482204 0.868638 0.319414 0.068 Uiso 1 1 calc R . .
C10 C 0.7999(4) 0.6643(5) 0.4012(4) 0.0571(17) Uani 1 1 d . . .
H10 H 0.807084 0.615536 0.391130 0.069 Uiso 1 1 calc R . .
C8 C 0.7077(4) 0.7233(4) 0.4366(4) 0.0515(16) Uani 1 1 d . . .
C3 C 0.3775(5) 0.5045(5) 0.7118(4) 0.0554(16) Uani 1 1 d . . .
H3 H 0.361047 0.466537 0.753880 0.066 Uiso 1 1 calc R . .
C13 C 0.7795(4) 0.8075(4) 0.4295(5) 0.0572(18) Uani 1 1 d . . .
H13 H 0.773264 0.856967 0.438495 0.069 Uiso 1 1 calc R . .
C11 C 0.8672(4) 0.7462(6) 0.3934(5) 0.0616(19) Uani 1 1 d . . .
C12 C 0.8604(5) 0.8179(5) 0.4090(5) 0.064(2) Uani 1 1 d . . .
H12 H 0.910211 0.874509 0.406054 0.077 Uiso 1 1 calc R . .
O1 O 1.000000 1.000000 0.250000 0.13(3) Uani 0.3334 6 d S T P

loop_
_atom_site_aniso_label
_atom_site_aniso_U_11
_atom_site_aniso_U_22
_atom_site_aniso_U_33
_atom_site_aniso_U_23
_atom_site_aniso_U_13
_atom_site_aniso_U_12
Ir1 0.0349(2) 0.0349(2) 0.0570(3) 0.000 0.000 0.01746(10)
Br1 0.0430(4) 0.0775(6) 0.0916(6) 0.0003(4) 0.0120(4) 0.0286(4)
S003 0.0492(9) 0.0505(9) 0.0685(11) 0.0063(8) 0.0009(8) 0.0281(8)
N1 0.036(3) 0.037(3) 0.060(3) 0.001(2) 0.002(2) 0.017(2)
C1 0.039(3) 0.031(3) 0.059(4) -0.002(3) 0.000(3) 0.016(2)
C7 0.037(3) 0.036(3) 0.068(4) -0.007(3) -0.003(3) 0.016(3)
C19 0.037(3) 0.034(3) 0.062(4) -0.001(3) -0.001(3) 0.013(2)
C14 0.032(3) 0.033(3) 0.061(4) -0.003(3) 0.000(3) 0.009(2)
C15 0.046(4) 0.042(3) 0.069(4) -0.005(3) 0.000(3) 0.019(3)
C2 0.049(4) 0.045(3) 0.063(4) 0.003(3) 0.000(3) 0.022(3)
C4 0.043(3) 0.038(3) 0.061(4) 0.003(3) -0.002(3) 0.022(3)
C5 0.033(3) 0.036(3) 0.064(4) 0.001(3) -0.001(3) 0.018(2)
C18 0.041(3) 0.051(4) 0.068(4) 0.005(3) 0.004(3) 0.025(3)
C9 0.036(3) 0.043(3) 0.078(5) -0.001(3) 0.001(3) 0.017(3)
C6 0.038(3) 0.042(3) 0.072(4) 0.003(3) 0.001(3) 0.022(3)
C16 0.042(3) 0.044(3) 0.064(4) 0.004(3) 0.001(3) 0.008(3)
C17 0.057(4) 0.046(4) 0.064(4) 0.009(3) -0.001(3) 0.023(3)
C10 0.044(4) 0.053(4) 0.077(5) -0.006(3) 0.001(3) 0.027(3)
C8 0.036(3) 0.046(3) 0.070(4) 0.001(3) 0.005(3) 0.018(3)
C3 0.053(4) 0.052(4) 0.060(4) 0.004(3) 0.003(3) 0.026(3)
C13 0.038(3) 0.040(3) 0.086(5) -0.001(3) 0.008(3) 0.014(3)
C11 0.034(3) 0.068(5) 0.080(5) 0.001(4) 0.010(3) 0.024(3)
C12 0.039(4) 0.050(4) 0.094(6) -0.001(4) 0.006(4) 0.015(3)
O1 0.15(4) 0.15(4) 0.10(5) 0.000 0.000 0.07(2)

loop_
_atom_type_symbol
_atom_type_description
_atom_type_scat_dispersion_real
_atom_type_scat_dispersion_imag
_atom_type_scat_source
C C 0.0033 0.0016 'International Tables Vol C Tables 4.2.6.8 and 6.1.1.4'
H H 0.0000 0.0000 'International Tables Vol C Tables 4.2.6.8 and 6.1.1.4'
Br Br -0.2901 2.4595 'International Tables Vol C Tables 4.2.6.8 and 6.1.1.4'
Ir Ir -1.4442 7.9887 'International Tables Vol C Tables 4.2.6.8 and 6.1.1.4'
N N 0.0061 0.0033 'International Tables Vol C Tables 4.2.6.8 and 6.1.1.4'
O O 0.0106 0.0060 'International Tables Vol C Tables 4.2.6.8 and 6.1.1.4'
S S 0.1246 0.1234 'International Tables Vol C Tables 4.2.6.8 and 6.1.1.4'

loop_
_geom_angle_atom_site_label_1
_geom_angle_atom_site_label_2
_geom_angle_atom_site_label_3
_geom_angle
_geom_angle_site_symmetry_1
_geom_angle_site_symmetry_3
N1 Ir1 N1 102.80(17) 3_565 .
N1 Ir1 N1 102.80(17) 2_665 .
N1 Ir1 N1 102.80(17) 2_665 3_565
C1 Ir1 N1 77.9(2) 3_565 3_565
C1 Ir1 N1 170.3(2) 3_565 .
C1 Ir1 N1 170.3(2) 2_665 3_565
C1 Ir1 N1 86.3(2) . 3_565
C1 Ir1 N1 77.9(2) . .
C1 Ir1 N1 170.3(2) . 2_665
C1 Ir1 N1 86.3(2) 3_565 2_665
C1 Ir1 N1 86.3(2) 2_665 .
C1 Ir1 N1 77.9(2) 2_665 2_665
C1 Ir1 C1 92.6(3) 3_565 .
C1 Ir1 C1 92.6(3) 3_565 2_665
C1 Ir1 C1 92.6(3) 2_665 .
C3 S003 C4 90.1(3) . .
C19 N1 Ir1 130.4(4) . .
C5 N1 Ir1 112.3(4) . .
C5 N1 C19 117.3(5) . .
C2 C1 Ir1 133.7(5) . .
C4 C1 Ir1 115.9(5) . .
C4 C1 C2 110.2(6) . .
C14 C7 C8 121.0(6) . .
C6 C7 C14 118.0(6) . .
C6 C7 C8 121.1(6) . .
N1 C19 C14 122.6(6) . .
N1 C19 C18 119.0(6) . .
C18 C19 C14 118.4(6) . .
C19 C14 C7 118.6(6) . .
C19 C14 C15 118.6(6) . .
C15 C14 C7 122.7(6) . .
C14 C15 H15 119.4 . .
C16 C15 C14 121.3(7) . .
C16 C15 H15 119.4 . .
C1 C2 H2 123.2 . .
C3 C2 C1 113.5(6) . .
C3 C2 H2 123.2 . .
C1 C4 S003 113.5(5) . .
C1 C4 C5 120.1(6) . .
C5 C4 S003 126.3(5) . .
N1 C5 C4 113.8(5) . .
N1 C5 C6 122.4(6) . .
C6 C5 C4 123.8(6) . .
C19 C18 H18 119.1 . .
C17 C18 C19 121.7(6) . .
C17 C18 H18 119.1 . .
C10 C9 H9 119.6 . .
C8 C9 H9 119.6 . .
C8 C9 C10 120.9(6) . .
C7 C6 C5 121.1(6) . .
C7 C6 H6 119.4 . .
C5 C6 H6 119.4 . .
C15 C16 H16 120.3 . .
C15 C16 C17 119.5(7) . .
C17 C16 H16 120.3 . .
C18 C17 C16 120.4(7) . .
C18 C17 H17 119.8 . .
C16 C17 H17 119.8 . .
C9 C10 H10 120.8 . .
C11 C10 C9 118.5(7) . .
C11 C10 H10 120.8 . .
C9 C8 C7 120.9(6) . .
C9 C8 C13 119.0(6) . .
C13 C8 C7 120.1(6) . .
S003 C3 H3 123.7 . .
C2 C3 S003 112.5(6) . .
C2 C3 H3 123.7 . .
C8 C13 H13 120.4 . .
C12 C13 C8 119.3(7) . .
C12 C13 H13 120.4 . .
C10 C11 Br1 118.3(6) . .
C10 C11 C12 122.7(6) . .
C12 C11 Br1 119.0(6) . .
C13 C12 H12 120.2 . .
C11 C12 C13 119.5(7) . .
C11 C12 H12 120.2 . .

loop_
_geom_bond_atom_site_label_1
_geom_bond_atom_site_label_2
_geom_bond_distance
_geom_bond_site_symmetry_2
Ir1 N1 2.242(5) 2_665
Ir1 N1 2.242(5) .
Ir1 N1 2.242(5) 3_565
Ir1 C1 1.995(6) 3_565
Ir1 C1 1.995(6) 2_665
Ir1 C1 1.995(6) .
Br1 C11 1.912(6) .
S003 C4 1.743(7) .
S003 C3 1.725(7) .
N1 C19 1.391(8) .
N1 C5 1.350(8) .
C1 C2 1.427(9) .
C1 C4 1.383(9) .
C7 C14 1.437(9) .
C7 C6 1.357(10) .
C7 C8 1.491(9) .
C19 C14 1.414(9) .
C19 C18 1.404(9) .
C14 C15 1.420(10) .
C15 H15 0.9500 .
C15 C16 1.363(10) .
C2 H2 0.9500 .
C2 C3 1.375(10) .
C4 C5 1.430(9) .
C5 C6 1.428(8) .
C18 H18 0.9500 .
C18 C17 1.357(10) .
C9 H9 0.9500 .
C9 C10 1.403(9) .
C9 C8 1.382(9) .
C6 H6 0.9500 .
C16 H16 0.9500 .
C16 C17 1.405(10) .
C17 H17 0.9500 .
C10 H10 0.9500 .
C10 C11 1.348(11) .
C8 C13 1.400(9) .
C3 H3 0.9500 .
C13 H13 0.9500 .
C13 C12 1.399(10) .
C11 C12 1.362(11) .
C12 H12 0.9500 .

loop_
_geom_torsion_atom_site_label_1
_geom_torsion_atom_site_label_2
_geom_torsion_atom_site_label_3
_geom_torsion_atom_site_label_4
_geom_torsion
Ir1 N1 C19 C14 177.8(4)
Ir1 N1 C19 C18 -3.4(9)
Ir1 N1 C5 C4 0.9(7)
Ir1 N1 C5 C6 -177.6(5)
Ir1 C1 C2 C3 -176.9(5)
Ir1 C1 C4 S003 177.2(3)
Ir1 C1 C4 C5 -1.5(8)
Br1 C11 C12 C13 176.5(6)
S003 C4 C5 N1 -178.3(5)
S003 C4 C5 C6 0.1(10)
N1 C19 C14 C7 -1.1(9)
N1 C19 C14 C15 176.0(6)
N1 C19 C18 C17 -178.9(7)
N1 C5 C6 C7 0.3(10)
C1 C2 C3 S003 1.9(8)
C1 C4 C5 N1 0.3(9)
C1 C4 C5 C6 178.8(6)
C7 C14 C15 C16 -179.8(6)
C7 C8 C13 C12 -179.7(7)
C19 N1 C5 C4 179.9(6)
C19 N1 C5 C6 1.5(9)
C19 C14 C15 C16 3.2(10)
C19 C18 C17 C16 2.6(11)
C14 C7 C6 C5 -2.4(10)
C14 C7 C8 C9 -129.3(7)
C14 C7 C8 C13 51.5(10)
C14 C19 C18 C17 0.0(10)
C14 C15 C16 C17 -0.7(10)
C15 C16 C17 C18 -2.2(11)
C2 C1 C4 S003 1.5(7)
C2 C1 C4 C5 -177.3(6)
C4 S003 C3 C2 -0.9(6)
C4 C1 C2 C3 -2.2(9)
C4 C5 C6 C7 -178.0(6)
C5 N1 C19 C14 -1.0(9)
C5 N1 C19 C18 177.8(6)
C18 C19 C14 C7 -179.9(6)
C18 C19 C14 C15 -2.8(9)
C9 C10 C11 Br1 -179.0(6)
C9 C10 C11 C12 1.7(13)
C9 C8 C13 C12 1.1(12)
C6 C7 C14 C19 2.8(9)
C6 C7 C14 C15 -174.2(6)
C6 C7 C8 C9 51.3(10)
C6 C7 C8 C13 -127.9(8)
C10 C9 C8 C7 177.2(7)
C10 C9 C8 C13 -3.5(12)
C10 C11 C12 C13 -4.2(14)
C8 C7 C14 C19 -176.6(6)
C8 C7 C14 C15 6.4(9)
C8 C7 C6 C5 177.0(6)
C8 C9 C10 C11 2.2(12)
C8 C13 C12 C11 2.7(13)
C3 S003 C4 C1 -0.4(6)
C3 S003 C4 C5 178.3(6)
